data_1558519
loop_
_publ_author_name
'Kotila, Sirpa'

_publ_section_title
;
 Copper(II) Complexes of 2-Amino-2-hydroxymethyl-1,3-propanediol. Part 5.
 Synthesis, Structure and Thermal Behavior of
 cis-[2-Amino-2-hydroxymethyl-1,3-propanediol-O,O,N][2-amino-2-hydroxymethyl
 -1,3-propanediolato-O,N]aquacopper(II) Halide Monohydrate
 [Cu(C4H10NO3)(C4H11NO3)(H2O)]X.H2O, where X = F-, Cl-, Br-, I-
;
_journal_name_full 'Acta Chemica Scandinavica'
_journal_page_first 742
_journal_page_last 752
_journal_paper_doi 10.3891/acta.chem.scand.48-0742
_journal_volume 48
_journal_year 1994
_chemical_formula_sum 'C8 H25 Br Cu N2 O8'
_chemical_formula_weight 420.74
_chemical_name_common
;
[Cu(trisH-1)(tris)(H2O)]Br.H2O
;
_space_group_IT_number 2
_space_group_name_Hall '-P 1'
_space_group_name_H-M_alt 'P -1'
_symmetry_cell_setting triclinic
_symmetry_Int_Tables_number 2
_symmetry_space_group_name_Hall '-P 1'
_symmetry_space_group_name_H-M 'P -1'
_cell_angle_alpha 88.09(1)
_cell_angle_beta 83.43(1)
_cell_angle_gamma 89.72(1)
_cell_formula_units_Z 4
_cell_length_a 6.574(1)
_cell_length_b 11.929(2)
_cell_length_c 19.792(2)
_cell_volume 1541.1(4)
_diffrn_ambient_temperature 294
_diffrn_radiation_probe x-ray
_diffrn_radiation_type MoK\a
_diffrn_radiation_wavelength 0.71073
_exptl_absorpt_coefficient_mu 4.023
_exptl_crystal_density_diffrn 1.81
_exptl_crystal_F_000 860
_refine_ls_goodness_of_fit_ref 1.638
_refine_ls_number_parameters 361
_refine_ls_number_reflns 5519
_refine_ls_R_factor_gt 0.039
_refine_ls_wR_factor_gt 0.039
_cod_data_source_file Acta-Chem-Scand-1994-48-742-2.cif
_cod_data_source_block 1
_cod_original_formula_sum 'C8 H25 Cu Br N2 O8'
_cod_database_code 1558519

loop_
_space_group_symop_id
_space_group_symop_operation_xyz
1 x,y,z
2 -x,-y,-z

loop_
_atom_site_label
_atom_site_type_symbol
_atom_site_thermal_displace_type
_atom_site_fract_x
_atom_site_fract_y
_atom_site_fract_z
_atom_site_occupancy
_atom_site_U_iso_or_equiv
_atom_site_calc_flag
_atom_site_refinement_flags
_atom_site_disorder_assembly
_atom_site_disorder_group
Br1 Br Uiso 0.08263(7) 0.74961(4) 0.55804(3) 1.000 0.0337(1) . . . .
Cu100 Cu Uiso -0.49163(7) 0.24051(4) 0.64586(2) 1.000 0.0188(1) . . . .
Br2 Br Uiso -0.57674(8) 0.75367(5) -0.03887(3) 1.000 0.0394(1) . . . .
Cu200 Cu Uiso -0.01217(8) 0.74097(4) 0.15116(2) 1.000 0.0202(1) . . . .
Ow100 O Uiso -0.8201(5) 0.2315(3) 0.6081(2) 1.000 0.0381(9) . . . .
O111 O Uiso -0.5761(5) 0.3616(2) 0.71020(10) 1.000 0.0250(6) . . . .
O112 O Uiso -0.1408(5) 0.3485(3) 0.6741(2) 1.000 0.0304(8) . . . .
O113 O Uiso -0.2649(5) 0.5722(3) 0.5137(2) 1.000 0.0327(8) . . . .
O121 O Uiso -0.5413(4) 0.1254(2) 0.71710(10) 1.000 0.0208(6) . . . .
O122 O Uiso -0.0087(5) 0.0242(3) 0.5982(2) 1.000 0.0383(9) . . . .
O123 O Uiso -0.3145(5) -0.0951(3) 0.5214(2) 1.000 0.0365(8) . . . .
N111 N Uiso -0.4220(5) 0.3680(3) 0.5798(2) 1.000 0.0208(8) . . . .
N121 N Uiso -0.3991(5) 0.1163(3) 0.5848(2) 1.000 0.0213(8) . . . .
Ow200 O Uiso -0.3534(6) 0.7220(4) 0.1110(2) 1.000 0.0479(10) . . . .
C111 C Uiso -0.5504(7) 0.4706(3) 0.6778(2) 1.000 0.0251(9) . . . .
C112 C Uiso -0.3813(6) 0.4679(3) 0.6192(2) 1.000 0.0187(8) . . . .
C113 C Uiso -0.1682(6) 0.4556(4) 0.6422(2) 1.000 0.0262(9) . . . .
C114 C Uiso -0.3925(7) 0.5768(4) 0.5764(2) 1.000 0.0270(10) . . . .
C121 C Uiso -0.5443(6) 0.0182(3) 0.6874(2) 1.000 0.0225(9) . . . .
C122 C Uiso -0.3822(6) 0.0111(3) 0.6257(2) 1.000 0.0184(8) . . . .
C123 C Uiso -0.1703(7) 0.0078(4) 0.6505(2) 1.000 0.0286(10) . . . .
C124 C Uiso -0.4281(7) -0.0914(4) 0.5864(2) 1.000 0.0301(10) . . . .
O211 O Uiso -0.1065(5) 0.8637(2) 0.21360(10) 1.000 0.0266(6) . . . .
O212 O Uiso 0.3267(5) 0.8433(3) 0.1800(2) 1.000 0.0307(8) . . . .
O213 O Uiso 0.2243(5) 1.0664(3) 0.0182(2) 1.000 0.0343(8) . . . .
O221 O Uiso -0.0764(5) 0.6260(2) 0.22050(10) 1.000 0.0228(6) . . . .
O222 O Uiso 0.2563(7) 0.3896(3) 0.2059(2) 1.000 0.0510(10) . . . .
O223 O Uiso 0.1628(6) 0.4026(3) 0.0279(2) 1.000 0.0440(9) . . . .
N211 N Uiso 0.0568(5) 0.8670(3) 0.0847(2) 1.000 0.0199(8) . . . .
N221 N Uiso 0.0884(6) 0.6151(3) 0.0915(2) 1.000 0.0257(8) . . . .
C211 C Uiso -0.0769(7) 0.9724(4) 0.1810(2) 1.000 0.0251(9) . . . .
C212 C Uiso 0.0966(6) 0.9669(3) 0.1238(2) 1.000 0.0193(8) . . . .
C213 C Uiso 0.3059(7) 0.9518(4) 0.1488(2) 1.000 0.0290(10) . . . .
C214 C Uiso 0.0944(7) 1.0750(4) 0.0800(2) 1.000 0.0293(10) . . . .
C221 C Uiso -0.0957(7) 0.5225(4) 0.1884(2) 1.000 0.0280(10) . . . .
C222 C Uiso 0.0773(7) 0.5072(3) 0.1319(2) 1.000 0.0232(9) . . . .
C223 C Uiso 0.2801(7) 0.4872(4) 0.1609(2) 1.000 0.0333(11) . . . .
C224 C Uiso 0.0262(8) 0.4108(4) 0.0878(2) 1.000 0.0336(11) . . . .
Ow1 O Uiso 0.5762(8) 0.2466(4) 0.2062(2) 1.000 0.0735(13) . . . .
Ow2 O Uiso -0.0582(8) 0.2417(4) 0.2690(2) 1.000 0.0735(13) . . . .

loop_
_atom_type_symbol
_atom_type_description
_atom_type_scat_dispersion_real
_atom_type_scat_dispersion_imag
_atom_type_scat_source
C C 0.0033 0.0016 ' International Tables Vol C Tables 4.2.6.8 and 6.1.1.4'
Br Br -0.2901 2.4595 ' International Tables Vol C Tables 4.2.6.8 and 6.1.1.4'
Cu Cu 0.3201 1.2651 ' International Tables Vol C Tables 4.2.6.8 and 6.1.1.4'
N N 0.0061 0.0033 ' International Tables Vol C Tables 4.2.6.8 and 6.1.1.4'
O O 0.0106 0.0060 ' International Tables Vol C Tables 4.2.6.8 and 6.1.1.4'

loop_
_geom_angle_atom_site_label_1
_geom_angle_atom_site_label_2
_geom_angle_atom_site_label_3
_geom_angle
_geom_angle_site_symmetry_1
_geom_angle_site_symmetry_2
_geom_angle_site_symmetry_3
_geom_angle_publ_flag
Ow100 Cu100 O111 92.80(13) . . . yes
Ow100 Cu100 O112 154.56(12) . . . yes
Ow100 Cu100 O121 95.98(12) . . . yes
Ow100 Cu100 N111 89.28(13) . . . yes
Ow100 Cu100 N121 89.37(13) . . . yes
O111 Cu100 O112 72.19(12) . . . yes
O111 Cu100 O121 91.97(9) . . . yes
O111 Cu100 N111 83.81(13) . . . yes
O111 Cu100 N121 177.27(13) . . . yes
O112 Cu100 O121 104.76(11) . . . yes
O112 Cu100 N111 69.18(13) . . . yes
O112 Cu100 N121 106.36(12) . . . yes
O121 Cu100 N111 173.43(13) . . . yes
O121 Cu100 N121 86.15(13) . . . yes
N111 Cu100 N121 97.89(15) . . . yes
O211 Cu200 N221 177.70(14) . . . yes
O212 Cu200 O221 106.95(12) . . . yes
O212 Cu200 N211 70.35(13) . . . yes
O212 Cu200 N221 104.94(14) . . . yes
O221 Cu200 N211 175.99(13) . . . yes
O221 Cu200 N221 85.46(13) . . . yes
N211 Cu200 N221 98.06(15) . . . yes
O211 Cu200 O221 92.92(9) . . . yes
Ow200 Cu200 O211 92.86(14) . . . yes
Ow200 Cu200 O212 157.74(14) . . . yes
Ow200 Cu200 O221 91.27(14) . . . yes
Ow200 Cu200 N211 90.73(14) . . . yes
Ow200 Cu200 N221 88.82(15) . . . yes
O211 Cu200 O212 73.95(12) . . . yes
O211 Cu200 N211 83.51(13) . . . yes
Cu100 O111 C111 111.7(2) . . . yes
Cu100 O112 C113 100.4(2) . . . yes
Cu100 O121 C121 109.49(19) . . . yes
Cu100 N111 C112 107.9(3) . . . yes
Cu100 N121 C122 109.7(3) . . . yes
O111 C111 C112 110.1(3) . . . yes
N111 C112 C113 108.4(3) . . . yes
N111 C112 C111 106.1(3) . . . yes
N111 C112 C114 111.5(3) . . . yes
C111 C112 C113 113.2(3) . . . no
C111 C112 C114 108.1(3) . . . no
C113 C112 C114 109.6(3) . . . no
O112 C113 C112 111.7(3) . . . yes
O113 C114 C112 111.6(4) . . . yes
O121 C121 C122 111.0(3) . . . yes
N121 C122 C121 106.4(3) . . . yes
N121 C122 C123 108.2(3) . . . yes
N121 C122 C124 111.7(3) . . . yes
C121 C122 C123 108.8(3) . . . no
C121 C122 C124 108.2(3) . . . no
C123 C122 C124 113.4(3) . . . no
O122 C123 C122 113.7(3) . . . yes
O123 C124 C122 113.5(4) . . . yes
Cu200 O211 C211 112.0(2) . . . yes
Cu200 O212 C213 101.6(3) . . . yes
Cu200 O221 C221 108.4(2) . . . yes
Cu200 N211 C212 107.5(3) . . . yes
Cu200 N221 C222 109.9(3) . . . yes
O211 C211 C212 109.3(3) . . . yes
N211 C212 C211 106.3(3) . . . yes
N211 C212 C213 107.7(3) . . . yes
N211 C212 C214 111.6(3) . . . yes
C211 C212 C213 113.3(3) . . . no
C211 C212 C214 108.3(3) . . . no
C213 C212 C214 109.6(3) . . . no
O212 C213 C212 111.5(4) . . . yes
O213 C214 C212 111.4(4) . . . yes
O221 C221 C222 110.9(4) . . . yes
N221 C222 C221 105.2(3) . . . yes
N221 C222 C223 109.2(4) . . . yes
N221 C222 C224 110.4(3) . . . yes
C221 C222 C223 110.9(3) . . . no
C221 C222 C224 109.6(4) . . . no
C223 C222 C224 111.4(4) . . . no
O222 C223 C222 107.7(4) . . . yes
O223 C224 C222 113.1(4) . . . yes

loop_
_geom_bond_atom_site_label_1
_geom_bond_atom_site_label_2
_geom_bond_distance
_geom_bond_site_symmetry_1
_geom_bond_site_symmetry_2
_geom_bond_publ_flag
Cu100 Ow100 2.369(3) . . yes
Cu100 O111 1.992(2) . . yes
Cu100 O112 2.768(3) . . yes
Cu100 O121 1.937(2) . . yes
Cu100 N111 1.992(4) . . yes
Cu100 N121 1.992(4) . . yes
Cu200 O211 1.998(2) . . yes
Cu200 O212 2.673(3) . . yes
Cu200 O221 1.921(2) . . yes
Cu200 N211 1.984(4) . . yes
Cu200 N221 2.004(4) . . yes
Cu200 Ow200 2.478(4) . . yes
O111 C111 1.433(4) . . yes
O112 C113 1.426(6) . . yes
O113 C114 1.419(6) . . yes
O121 C121 1.426(4) . . yes
O122 C123 1.405(6) . . yes
O123 C124 1.414(6) . . yes
N111 C112 1.488(5) . . yes
N121 C122 1.481(5) . . yes
C111 C112 1.513(6) . . no
C112 C113 1.527(6) . . no
C112 C114 1.533(6) . . no
C121 C122 1.530(6) . . no
C122 C124 1.521(6) . . no
C122 C123 1.529(6) . . no
O211 C211 1.433(5) . . yes
O212 C213 1.428(6) . . yes
O213 C214 1.416(6) . . yes
O221 C221 1.420(5) . . yes
O222 C223 1.440(6) . . yes
O223 C224 1.409(6) . . yes
N211 C212 1.483(5) . . yes
N221 C222 1.490(5) . . yes
C211 C212 1.515(6) . . no
C212 C213 1.523(6) . . no
C212 C214 1.531(6) . . no
C221 C222 1.516(6) . . no
C222 C223 1.525(6) . . no
C222 C224 1.528(6) . . no

loop_
_geom_torsion_atom_site_label_1
_geom_torsion_atom_site_label_2
_geom_torsion_atom_site_label_3
_geom_torsion_atom_site_label_4
_geom_torsion
_geom_torsion_site_symmetry_1
_geom_torsion_site_symmetry_2
_geom_torsion_site_symmetry_3
_geom_torsion_site_symmetry_4
_geom_torsion_publ_flag
Ow100 Cu100 O111 C111 -87.5(3) . . . . no
O112 Cu100 O111 C111 71.5(3) . . . . no
O121 Cu100 O111 C111 176.4(3) . . . . no
N111 Cu100 O111 C111 1.4(3) . . . . no
Ow100 Cu100 O112 C113 -11.3(4) . . . . no
O111 Cu100 O112 C113 -67.5(2) . . . . no
O121 Cu100 O112 C113 -154.8(2) . . . . no
N111 Cu100 O112 C113 22.6(2) . . . . no
N121 Cu100 O112 C113 114.9(3) . . . . no
Ow100 Cu100 O121 C121 72.9(2) . . . . no
O111 Cu100 O121 C121 165.9(2) . . . . no
O112 Cu100 O121 C121 -122.0(2) . . . . no
N121 Cu100 O121 C121 -16.1(2) . . . . no
Ow100 Cu100 N111 C112 117.8(2) . . . . no
O111 Cu100 N111 C112 24.9(2) . . . . no
O112 Cu100 N111 C112 -48.4(2) . . . . no
N121 Cu100 N111 C112 -153.0(2) . . . . no
Ow100 Cu100 N121 C122 -105.7(3) . . . . no
O112 Cu100 N121 C122 94.6(3) . . . . no
O121 Cu100 N121 C122 -9.6(2) . . . . no
N111 Cu100 N121 C122 165.2(2) . . . . no
Ow200 Cu200 O212 C213 -10.3(5) . . . . no
O211 Cu200 O212 C213 -65.8(2) . . . . no
O221 Cu200 O212 C213 -154.0(2) . . . . no
N211 Cu200 O212 C213 22.9(3) . . . . no
N221 Cu200 O212 C213 116.3(3) . . . . no
Ow200 Cu200 O221 C221 66.7(3) . . . . no
O211 Cu200 O221 C221 159.6(3) . . . . no
O212 Cu200 O221 C221 -126.3(3) . . . . no
N221 Cu200 O221 C221 -22.0(3) . . . . no
Ow200 Cu200 N211 C212 119.6(3) . . . . no
O211 Cu200 N211 C212 26.8(2) . . . . no
O212 Cu200 N211 C212 -48.4(2) . . . . no
N221 Cu200 N211 C212 -151.5(3) . . . . no
Ow200 Cu200 N221 C222 -96.0(3) . . . . no
O212 Cu200 N221 C222 101.7(3) . . . . no
O221 Cu200 N221 C222 -4.6(3) . . . . no
N211 Cu200 N221 C222 173.4(3) . . . . no
Ow200 Cu200 O211 C211 -90.8(3) . . . . no
O212 Cu200 O211 C211 71.0(3) . . . . no
O221 Cu200 O211 C211 177.8(3) . . . . no
N211 Cu200 O211 C211 -0.4(3) . . . . no
Cu100 O111 C111 C112 -27.4(4) . . . . no
Cu100 O112 C113 C112 9.3(3) . . . . no
Cu100 O121 C121 C122 38.3(3) . . . . no
Cu100 N111 C112 C111 -44.8(3) . . . . no
Cu100 N111 C112 C114 -162.2(3) . . . . no
Cu100 N111 C112 C113 77.0(3) . . . . no
Cu100 N121 C122 C121 30.9(3) . . . . no
Cu100 N121 C122 C124 148.7(3) . . . . no
Cu100 N121 C122 C123 -85.8(3) . . . . no
O111 C111 C112 C113 -71.4(4) . . . . no
O111 C111 C112 N111 47.4(4) . . . . no
O111 C111 C112 C114 167.1(3) . . . . no
C111 C112 C114 O113 -169.0(3) . . . . no
C111 C112 C113 O112 67.4(4) . . . . no
C113 C112 C114 O113 67.2(4) . . . . no
N111 C112 C113 O112 -50.0(4) . . . . no
C114 C112 C113 O112 -171.9(3) . . . . no
N111 C112 C114 O113 -52.8(5) . . . . no
O121 C121 C122 C123 70.6(4) . . . . no
O121 C121 C122 N121 -45.7(4) . . . . no
O121 C121 C122 C124 -165.9(3) . . . . no
C123 C122 C124 O123 -71.1(5) . . . . no
N121 C122 C123 O122 -52.6(5) . . . . no
C121 C122 C123 O122 -167.8(3) . . . . no
C124 C122 C123 O122 71.9(5) . . . . no
N121 C122 C124 O123 51.5(5) . . . . no
C121 C122 C124 O123 168.2(3) . . . . no
Cu200 O211 C211 C212 -25.8(4) . . . . no
Cu200 O212 C213 C212 8.4(4) . . . . no
Cu200 O221 C221 C222 45.0(4) . . . . no
Cu200 N211 C212 C211 -46.8(3) . . . . no
Cu200 N211 C212 C213 74.9(3) . . . . no
Cu200 N211 C212 C214 -164.7(3) . . . . no
Cu200 N221 C222 C221 28.0(4) . . . . no
Cu200 N221 C222 C223 -91.1(3) . . . . no
Cu200 N221 C222 C224 146.1(3) . . . . no
O211 C211 C212 N211 47.5(4) . . . . no
O211 C211 C212 C213 -70.7(4) . . . . no
O211 C211 C212 C214 167.5(3) . . . . no
N211 C212 C213 O212 -48.4(4) . . . . no
C211 C212 C213 O212 68.8(4) . . . . no
C214 C212 C213 O212 -170.1(3) . . . . no
N211 C212 C214 O213 -51.4(5) . . . . no
C211 C212 C214 O213 -168.0(3) . . . . no
C213 C212 C214 O213 67.9(4) . . . . no
O221 C221 C222 N221 -47.9(4) . . . . no
O221 C221 C222 C223 70.0(4) . . . . no
O221 C221 C222 C224 -166.6(3) . . . . no
N221 C222 C223 O222 173.4(3) . . . . no
C221 C222 C223 O222 57.9(4) . . . . no
C224 C222 C223 O222 -64.4(4) . . . . no
N221 C222 C224 O223 54.9(5) . . . . no
C221 C222 C224 O223 170.4(4) . . . . no
C223 C222 C224 O223 -66.5(5) . . . . no
